data_2101746
loop_
_publ_author_name
'Marsh, R. E.'

_publ_section_title
;
 The perils of <i>Cc</i> revisited
;
_journal_issue 2
_journal_name_full 'Acta Crystallographica Section B'
_journal_page_first 317
_journal_page_last 322
_journal_paper_doi 10.1107/S010876819601381X
_journal_volume 53
_journal_year 1997
_chemical_formula_moiety 'C54 H38 O6 P2 Pt'
_chemical_formula_sum 'C54 H38 O6 P2 Pt'
_space_group_IT_number 15
_symmetry_cell_setting monoclinic
_symmetry_space_group_name_Hall '-C 2yc'
_symmetry_space_group_name_H-M 'C 1 2/c 1'
_audit_creation_method CSD-QUEST3D-V5
_cell_angle_alpha 90
_cell_angle_beta 95.1(5)
_cell_angle_gamma 90
_cell_formula_units_Z 8
_cell_length_a 22.08(2)
_cell_length_b 14.470(10)
_cell_length_c 30.72(2)
_cell_volume 9776(15)
_cod_data_source_file an0533.cif
_cod_data_source_block CSD_CIF_MIF_INOLPT01
_cod_depositor_comments
;

  Added moiety chemical formula from Marsh (1997) paper. The summary
  chemical formula is calculated from moiety formula using 'AdHocParser'
  (svn://www.crystallography.net/cod-tools/trunk/Formulae/AdHocParser.yp,
  revision 1441.)

  Andrius Merkys
  2013-11-06
;
_cod_original_sg_symbol_H-M 'C 2/c'
_cod_database_code 2101746

loop_
_symmetry_equiv_pos_as_xyz
x,y,z
-x,y,1/2-z
1/2+x,1/2+y,z
1/2-x,1/2+y,1/2-z
-x,-y,-z
x,-y,-1/2+z
-1/2-x,-1/2-y,-z
-1/2+x,-1/2-y,-1/2+z

loop_
_atom_site_label
_atom_site_fract_x
_atom_site_fract_y
_atom_site_fract_z
_atom_site_type_symbol
Pt1 .3906 .2568 .1304 Pt
P1 .3618 .1488 .1760 P
P2 .3246 .3638 .1449 P
C1 .464 .206 .064 C
C2 .528 .166 .052 C
C3 .415 .152 .035 C
C4 .461 .314 .062 C
C5 .522 .358 .070 C
C6 .445 .336 .010 C
O1 .463 .184 .110 O
O2 .578 .169 .070 O
O3 .368 .136 .044 O
O4 .416 .346 .084 O
O5 .542 .384 .107 O
O6 .397 .327 -.010 O
C7 .512 .133 .006 C
C8 .449 .130 -.004 C
C9 .545 .390 .030 C
C10 .500 .373 -.006 C
C11 .424 .092 -.044 C
C12 .462 .066 -.074 C
C13 .526 .070 -.066 C
C14 .551 .103 -.026 C
C15 .513 .394 -.049 C
C16 .570 .432 -.058 C
C17 .614 .448 -.022 C
C18 .602 .428 .021 C
C19 .285 .118 .162 C
C20 .244 .093 .193 C
C21 .184 .066 .180 C
C22 .164 .064 .136 C
C23 .205 .089 .105 C
C24 .266 .116 .118 C
C25 .375 .174 .233 C
C26 .360 .110 .266 C
C27 .375 .130 .310 C
C28 .406 .212 .322 C
C29 .421 .276 .290 C
C30 .406 .256 .246 C
C31 .402 .036 .173 C
C32 .464 .042 .186 C
C33 .500 -.038 .191 C
C34 .474 -.125 .183 C
C35 .411 -.132 .170 C
C36 .374 -.052 .164 C
C37 .258 .344 .176 C
C38 .264 .354 .222 C
C39 .214 .347 .247 C
C40 .156 .329 .226 C
C41 .148 .318 .180 C
C42 .200 .325 .156 C
C43 .286 .408 .094 C
C44 .283 .356 .056 C
C45 .252 .390 .018 C
C46 .224 .477 .018 C
C47 .226 .530 .056 C
C48 .258 .496 .094 C
C49 .364 .464 .173 C
C50 .427 .476 .171 C
C51 .457 .552 .190 C
C52 .424 .619 .212 C
C53 .361 .608 .214 C
C54 .331 .531 .194 C

loop_
_atom_type_symbol
C
O
P
Pt
